data_7130488
loop_
_publ_author_name
'Wegener, Daniel'
'Hoffmann, Kurt F.'
'P\'erez-Bitri\'an, Alberto'
'Bayindir, Ilayda'
'Hadi, Amiera Nadien'
'Wiesner, Anja'
'Riedel, Sebastian'

_publ_section_title
;
 Air-stable Aryl Derivatives of the Pentafluoroorthotellurate
;
_journal_name_full 'Chemical Communications'
_journal_paper_doi 10.1039/D2CC03936B
_journal_year 2022
_chemical_formula_moiety 'C12 H2 F12 O2 Te, 0.8[C3H6O]'
_chemical_formula_sum 'C14.4 H6.8 F12 O2.8 Te'
_chemical_formula_weight 580.197
_space_group_crystal_system monoclinic
_space_group_IT_number 15
_space_group_name_Hall '-C 2yc'
_space_group_name_H-M_alt 'C 1 2/c 1'
_symmetry_Int_Tables_number 15
_atom_sites_solution_primary dual
_audit_creation_date 2022-07-13
_audit_creation_method
;
Olex2 1.5
(compiled 2022.04.07 svn.rca3783a0 for OlexSys, GUI svn.r6498)
;
_audit_update_record
;
2022-07-13 deposited with the CCDC.	2022-08-08 downloaded from the CCDC.
;
_cell_angle_alpha 90
_cell_angle_beta 108.111(2)
_cell_angle_gamma 90
_cell_formula_units_Z 4
_cell_length_a 18.4885(8)
_cell_length_b 8.7591(4)
_cell_length_c 11.8083(5)
_cell_measurement_reflns_used 9633
_cell_measurement_temperature 100.0
_cell_measurement_theta_max 26.40
_cell_measurement_theta_min 2.96
_cell_volume 1817.53(14)
_computing_cell_refinement 'SAINT V8.38A (Bruker, 2018)'
_computing_data_reduction 'SAINT V8.38A (Bruker, 2018)'
_computing_molecular_graphics 'Olex2 1.5 (Dolomanov et al., 2009)'
_computing_publication_material 'Olex2 1.5 (Dolomanov et al., 2009)'
_computing_structure_refinement 'olex2.refine 1.5 (Bourhis et al., 2015)'
_computing_structure_solution 'SHELXT  (Sheldrick, 2015)'
_diffrn_ambient_temperature 100.00
_diffrn_detector_area_resol_mean 8
_diffrn_measured_fraction_theta_full 1.0000
_diffrn_measured_fraction_theta_max 1.0000
_diffrn_measurement_device_type 'Bruker SMART APEX CCD area detector'
_diffrn_measurement_method '\w and \f scans'
_diffrn_radiation_monochromator graphite
_diffrn_radiation_type MoK\a
_diffrn_radiation_wavelength 0.71073
_diffrn_reflns_av_R_equivalents 0.0224
_diffrn_reflns_av_unetI/netI 0.0072
_diffrn_reflns_Laue_measured_fraction_full 1.0000
_diffrn_reflns_Laue_measured_fraction_max 1.0000
_diffrn_reflns_limit_h_max 23
_diffrn_reflns_limit_h_min -23
_diffrn_reflns_limit_k_max 10
_diffrn_reflns_limit_k_min -10
_diffrn_reflns_limit_l_max 14
_diffrn_reflns_limit_l_min -14
_diffrn_reflns_number 44869
_diffrn_reflns_point_group_measured_fraction_full 1.0000
_diffrn_reflns_point_group_measured_fraction_max 1.0000
_diffrn_reflns_theta_full 25.2417
_diffrn_reflns_theta_max 26.40
_diffrn_reflns_theta_min 2.32
_diffrn_source 'sealed tube'
_diffrn_source_current 1.0
_diffrn_source_power 0.05
_diffrn_source_voltage 50.0
_diffrn_standards_number 0
_exptl_absorpt_coefficient_mu 1.769
_exptl_absorpt_correction_T_max 0.7454
_exptl_absorpt_correction_T_min 0.6682
_exptl_absorpt_correction_type multi-scan
_exptl_absorpt_process_details
;
SADABS-2016/2 (Bruker,2016/2) was used for absorption correction.
wR2(int) was 0.0676 before and 0.0414 after correction.
The Ratio of minimum to maximum transmission is 0.8964.
The \l/2 correction factor is Not present.
;
_exptl_crystal_colour 'clear colourless'
_exptl_crystal_colour_lustre clear
_exptl_crystal_colour_primary colourless
_exptl_crystal_density_diffrn 2.120
_exptl_crystal_description block
_exptl_crystal_F_000 1102.047
_exptl_crystal_size_max 0.353
_exptl_crystal_size_mid 0.155
_exptl_crystal_size_min 0.123
_refine_diff_density_max 1.4533
_refine_diff_density_min -0.3644
_refine_diff_density_rms 0.0770
_refine_ls_d_res_high 0.7993
_refine_ls_d_res_low 8.7863
_refine_ls_goodness_of_fit_ref 1.0763
_refine_ls_hydrogen_treatment constr
_refine_ls_matrix_type full
_refine_ls_number_constraints 4
_refine_ls_number_parameters 206
_refine_ls_number_reflns 1864
_refine_ls_number_restraints 124
_refine_ls_restrained_S_all 1.0382
_refine_ls_R_factor_all 0.0235
_refine_ls_R_factor_gt 0.0212
_refine_ls_shift/su_max 0.0008
_refine_ls_shift/su_mean 0.0001
_refine_ls_structure_factor_coef Fsqd
_refine_ls_weighting_details 'w=1/[\s^2^(Fo^2^)+(0.0287P)^2^+5.9194P] where P=(Fo^2^+2Fc^2^)/3'
_refine_ls_weighting_scheme calc
_refine_ls_wR_factor_gt 0.0564
_refine_ls_wR_factor_ref 0.0590
_reflns_Friedel_coverage 0.0
_reflns_limit_h_max 21
_reflns_limit_h_min -23
_reflns_limit_k_max 10
_reflns_limit_k_min 0
_reflns_limit_l_max 14
_reflns_limit_l_min 0
_reflns_number_gt 1681
_reflns_number_total 1864
_reflns_threshold_expression I>=2u(I)
_cod_data_source_file d2cc03936b2.cif
_cod_data_source_block run2_a
_cod_original_formula_sum 'C14.4 F12 H6.8 O2.8 Te1'
_cod_database_code 7130488
_olex2_refinement_description
;
1. Fixed Uiso
 At 1.5 times of:
  All O(H) groups
2. Restrained distances
 F2-C2 \\sim F2A-C2A
 with sigma of 0.02
 F3-C3 \\sim F3A-C3A
 with sigma of 0.02
 C1-C2 \\sim C1-C2A
 with sigma of 0.02
 C4-C3 \\sim C4A-C3A
 with sigma of 0.02
 C4-F4 \\sim C4A-F4A
 with sigma of 0.02
 C3-C2 \\sim C3A-C2A
 with sigma of 0.02
 F6-C1 \\sim F6A-C1
 with sigma of 0.04
 F2-C1 \\sim F2A-C1
 with sigma of 0.04
 F2-C3 \\sim F2A-C3A
 with sigma of 0.04
 F3-C4 \\sim F3A-C4A
 with sigma of 0.04
 F3-C2 \\sim F3A-C2A
 with sigma of 0.04
 F5-C4 \\sim F5A-C4A
 with sigma of 0.04
 C1-C3 \\sim C1-C3A
 with sigma of 0.04
 C4-C2 \\sim C4A-C2A
 with sigma of 0.04
 C3-F4 \\sim C3A-F4A
 with sigma of 0.04
 F6-C6 \\sim F6A-C6A
 with sigma of 0.02
 F5-C5 \\sim F5A-C5A
 with sigma of 0.02
 C1-C6 \\sim C1-C6A
 with sigma of 0.02
 C6-C5 \\sim C6A-C5A
 with sigma of 0.02
 C5-C4 \\sim C5A-C4A
 with sigma of 0.02
 F6-C5 \\sim F6A-C5A
 with sigma of 0.04
 F5-C6 \\sim F5A-C6A
 with sigma of 0.04
 C1-C5 \\sim C1-C5A
 with sigma of 0.04
 C6-C4 \\sim C6A-C4A
 with sigma of 0.04
 C5-C3 \\sim C5A-C3A
 with sigma of 0.04
 C5-F4 \\sim C5A-F4A
 with sigma of 0.04
3. Uiso/Uaniso restraints and constraints
C1 \\sim C2A \\sim C3A \\sim C4A \\sim C6A: within 1.7A with sigma of 0.04 and
sigma for terminal atoms of 0.08 within 1.7A
C6A \\sim C5A \\sim C1 \\sim C2A \\sim C3A \\sim C4A: within 1.7A with sigma of
0.04 and sigma for terminal atoms of 0.08 within 1.7A
Uanis(C5A) \\sim Ueq, Uanis(C6A) \\sim Ueq: with sigma of 0.005 and sigma for
terminal atoms of 0.02
4. Others
 Sof(C6A)=Sof(C2A)=Sof(C3A)=Sof(C4A)=Sof(C5A)=Sof(F6A)=Sof(F5A)=Sof(F4A)=
 Sof(F3A)=Sof(F2A)=1-FVAR(1)
 Sof(F6)=Sof(F2)=Sof(F3)=Sof(F5)=Sof(C6)=Sof(C5)=Sof(C4)=Sof(C3)=Sof(C2)=
 Sof(F4)=FVAR(1)
5.a Free rotating group:
 O1(H1)
5.b Fitted hexagon refined as free rotating group:
 C1(C6,C5,C4,C3,C2)
;
_smtbx_masks_void_probe_radius 1.2
_smtbx_masks_void_truncation_radius 1.2
_olex2_submission_special_instructions 'No special instructions were received'

loop_
_space_group_symop_id
_space_group_symop_operation_xyz
1 x,y,z
2 -x,y,-z+1/2
3 -x,-y,-z
4 x,-y,z-1/2
5 x+1/2,y+1/2,z
6 -x+1/2,y+1/2,-z+1/2
7 -x+1/2,-y+1/2,-z
8 x+1/2,-y+1/2,z-1/2

loop_
_atom_site_label
_atom_site_type_symbol
_atom_site_fract_x
_atom_site_fract_y
_atom_site_fract_z
_atom_site_U_iso_or_equiv
_atom_site_adp_type
_atom_site_occupancy
_atom_site_site_symmetry_order
_atom_site_refinement_flags_posn
_atom_site_refinement_flags_adp
_atom_site_refinement_flags_occupancy
_atom_site_disorder_group
Te1 Te 0.5 0.5 0.5 0.02337(9) Uani 1.000000 2 S T P .
F1 F 0.45817(11) 0.3750(2) 0.59418(14) 0.0448(4) Uani 1.000000 1 . . . .
F6 F 0.4111(4) 0.1844(6) 0.3993(4) 0.0395(12) Uani 0.596(11) 1 D . . 1
F2 F 0.3858(4) 0.7070(8) 0.2835(6) 0.0470(14) Uani 0.596(11) 1 D . . 1
F3 F 0.2719(3) 0.6336(9) 0.0919(4) 0.0674(17) Uani 0.596(11) 1 D . . 1
F5 F 0.2970(4) 0.1161(8) 0.2039(4) 0.0623(18) Uani 0.596(11) 1 D . . 1
C1 C 0.40299(14) 0.4586(3) 0.3482(2) 0.0383(6) Uani 1.000000 1 D U . .
C6 C 0.3804(3) 0.3069(4) 0.3292(3) 0.041(2) Uani 0.596(11) 1 DG . . 1
C5 C 0.3205(3) 0.2667(7) 0.2292(4) 0.0428(18) Uani 0.596(11) 1 DG . . 1
C4 C 0.2832(2) 0.3780(10) 0.1482(3) 0.0435(18) Uani 0.596(11) 1 DG . . 1
C3 C 0.3059(3) 0.5297(8) 0.1671(4) 0.048(3) Uani 0.596(11) 1 DG . . 1
C2 C 0.3657(3) 0.5700(4) 0.2672(4) 0.037(2) Uani 0.596(11) 1 DG . . 1
F4 F 0.2225(2) 0.3400(11) 0.0528(4) 0.075(2) Uani 0.596(11) 1 D . . 1
O1 O 0.44690(14) 0.6670(3) 0.53584(18) 0.0486(6) Uani 1.000000 1 . . . .
H1 H 0.465(2) 0.708(4) 0.6063(16) 0.0729(8) Uiso 1.000000 1 G . . .
C6A C 0.3600(6) 0.3342(13) 0.3120(9) 0.035(2) Uani 0.404(11) 1 D U . 2
C2A C 0.3839(9) 0.5936(19) 0.2754(10) 0.055(4) Uani 0.404(11) 1 D U . 2
C3A C 0.3228(7) 0.5941(16) 0.1704(11) 0.045(3) Uani 0.404(11) 1 D U . 2
C4A C 0.2817(6) 0.4620(17) 0.1419(9) 0.040(3) Uani 0.404(11) 1 D U . 2
C5A C 0.3007(5) 0.3317(13) 0.2091(9) 0.035(2) Uani 0.404(11) 1 D U . 2
F6A F 0.3815(4) 0.2237(9) 0.3866(6) 0.0311(14) Uani 0.404(11) 1 D . . 2
F5A F 0.2670(4) 0.2005(12) 0.1863(5) 0.050(2) Uani 0.404(11) 1 D . . 2
F4A F 0.2223(3) 0.4475(14) 0.0420(5) 0.059(2) Uani 0.404(11) 1 D . . 2
F3A F 0.2984(5) 0.7174(11) 0.0997(5) 0.057(2) Uani 0.404(11) 1 D . . 2
F2A F 0.4149(5) 0.7393(11) 0.2988(8) 0.0373(17) Uani 0.404(11) 1 D . . 2

loop_
_atom_site_aniso_label
_atom_site_aniso_U_11
_atom_site_aniso_U_22
_atom_site_aniso_U_33
_atom_site_aniso_U_12
_atom_site_aniso_U_13
_atom_site_aniso_U_23
Te1 0.02720(13) 0.02373(13) 0.02234(12) 0.00018(8) 0.01229(9) -0.00098(7)
F1 0.0623(11) 0.0500(10) 0.0285(8) -0.0242(9) 0.0233(8) -0.0040(7)
F6 0.057(3) 0.035(2) 0.0316(18) -0.015(2) 0.021(2) -0.0012(15)
F2 0.049(3) 0.048(3) 0.040(2) 0.019(3) 0.009(3) 0.001(2)
F3 0.053(3) 0.084(4) 0.053(2) 0.026(3) -0.0024(19) 0.001(2)
F5 0.075(3) 0.075(4) 0.043(2) -0.046(3) 0.026(2) -0.023(2)
C1 0.0304(13) 0.0641(18) 0.0240(12) -0.0009(13) 0.0135(10) -0.0035(12)
C6 0.027(4) 0.084(5) 0.014(3) -0.020(4) 0.006(2) 0.001(3)
C5 0.036(3) 0.072(5) 0.024(3) -0.015(3) 0.014(2) -0.003(3)
C4 0.032(3) 0.068(6) 0.028(3) 0.000(3) 0.006(2) -0.001(4)
C3 0.029(5) 0.071(9) 0.045(4) 0.005(4) 0.014(4) 0.004(5)
C2 0.023(4) 0.059(4) 0.031(4) 0.017(3) 0.010(3) -0.003(3)
F4 0.048(2) 0.120(6) 0.046(2) -0.017(3) 0.0007(16) -0.025(3)
O1 0.0650(14) 0.0485(12) 0.0324(10) 0.0280(11) 0.0152(10) -0.0050(9)
C6A 0.022(4) 0.059(4) 0.019(3) -0.003(2) 0.0012(19) 0.004(2)
C2A 0.022(5) 0.117(11) 0.030(5) 0.026(5) 0.011(3) 0.011(6)
C3A 0.028(5) 0.076(9) 0.033(4) -0.001(5) 0.014(4) 0.003(5)
C4A 0.040(6) 0.053(8) 0.031(5) 0.020(5) 0.019(4) 0.018(5)
C5A 0.025(3) 0.049(4) 0.029(3) 0.001(2) 0.0046(19) 0.006(2)
F6A 0.030(3) 0.037(3) 0.027(2) -0.006(2) 0.010(2) -0.005(2)
F5A 0.045(3) 0.074(5) 0.031(2) -0.020(3) 0.012(2) -0.011(3)
F4A 0.038(3) 0.100(6) 0.028(2) 0.005(3) -0.0041(19) -0.005(3)
F3A 0.059(4) 0.065(5) 0.037(3) 0.023(3) 0.000(3) 0.017(3)
F2A 0.034(4) 0.040(4) 0.036(3) 0.012(3) 0.007(3) 0.010(2)

loop_
_atom_type_symbol
_atom_type_scat_dispersion_real
_atom_type_scat_dispersion_imag
_atom_type_scat_Cromer_Mann_a1
_atom_type_scat_Cromer_Mann_a2
_atom_type_scat_Cromer_Mann_a3
_atom_type_scat_Cromer_Mann_a4
_atom_type_scat_Cromer_Mann_b1
_atom_type_scat_Cromer_Mann_b2
_atom_type_scat_Cromer_Mann_b3
_atom_type_scat_Cromer_Mann_b4
_atom_type_scat_Cromer_Mann_c
_atom_type_scat_source
_atom_type_scat_dispersion_source
C 0.00347 0.00161 2.31000 1.02000 1.58860 0.86500 20.84390 10.20750 0.56870 51.65120 0.21560 'International Tables Volume C Table 6.1.1.4 (pp. 500-502)' 'Henke, Gullikson and Davis, At. Data and Nucl. Data Tables, 1993, 54, 2'
F 0.01794 0.01033 3.53920 2.64120 1.51700 1.02430 10.28250 4.29440 0.26150 26.14760 0.27760 'International Tables Volume C Table 6.1.1.4 (pp. 500-502)' 'Henke, Gullikson and Davis, At. Data and Nucl. Data Tables, 1993, 54, 2'
H 0.00000 0.00000 0.49300 0.32291 0.14019 0.04081 10.51090 26.12570 3.14236 57.79970 0.00304 'International Tables Volume C Table 6.1.1.4 (pp. 500-502)' 'Henke, Gullikson and Davis, At. Data and Nucl. Data Tables, 1993, 54, 2'
O 0.01158 0.00611 3.04850 2.28680 1.54630 0.86700 13.27710 5.70110 0.32390 32.90890 0.25080 'International Tables Volume C Table 6.1.1.4 (pp. 500-502)' 'Henke, Gullikson and Davis, At. Data and Nucl. Data Tables, 1993, 54, 2'
Te -0.41596 1.76393 19.96440 19.01380 6.14487 2.52390 4.81742 0.42088 28.52840 70.84030 4.35200 'International Tables Volume C Table 6.1.1.4 (pp. 500-502)' 'Henke, Gullikson and Davis, At. Data and Nucl. Data Tables, 1993, 54, 2'

loop_
_geom_angle_atom_site_label_1
_geom_angle_atom_site_label_2
_geom_angle_atom_site_label_3
_geom_angle
_geom_angle_site_symmetry_1
_geom_angle_site_symmetry_3
_geom_angle_publ_flag
F1 Te1 F1 180.0 3_666 . ?
C1 Te1 F1 89.71(9) 3_666 . ?
C1 Te1 F1 90.29(9) . . ?
C1 Te1 F1 89.71(9) . 3_666 ?
C1 Te1 F1 90.29(9) 3_666 3_666 ?
C1 Te1 C1 180.0 3_666 . ?
O1 Te1 F1 91.11(10) . 3_666 ?
O1 Te1 F1 88.89(10) . . ?
O1 Te1 F1 88.89(10) 3_666 3_666 ?
O1 Te1 F1 91.11(10) 3_666 . ?
O1 Te1 C1 92.29(10) 3_666 . ?
O1 Te1 C1 87.71(10) . . ?
O1 Te1 C1 92.29(10) . 3_666 ?
O1 Te1 C1 87.71(10) 3_666 3_666 ?
O1 Te1 O1 180.0 3_666 . ?
C6 C1 Te1 115.4 . . ?
C2 C1 Te1 124.5 . . ?
C2 C1 C6 120.0 . . ?
C6A C1 Te1 131.8(5) . . ?
C6A C1 C6 18.4(5) . . ?
C6A C1 C2 103.5(5) . . ?
C2A C1 Te1 110.4(7) . . ?
C2A C1 C6 133.1(7) . . ?
C2A C1 C2 15.3(7) . . ?
C2A C1 C6A 117.8(8) . . ?
C1 C6 F6 127.3(3) . . ?
C5 C6 F6 112.7(3) . . ?
C5 C6 C1 120.0 . . ?
C6 C5 F5 122.4(4) . . ?
C4 C5 F5 117.6(4) . . ?
C4 C5 C6 120.0 . . ?
C3 C4 C5 120.0 . . ?
F4 C4 C5 120.2(5) . . ?
F4 C4 C3 119.8(5) . . ?
C4 C3 F3 120.4(4) . . ?
C2 C3 F3 119.6(4) . . ?
C2 C3 C4 120.0 . . ?
C1 C2 F2 120.4(4) . . ?
C3 C2 F2 119.6(4) . . ?
C3 C2 C1 120.0 . . ?
H1 O1 Te1 117.0 . 3_666 ?
C5A C6A C1 122.1(9) . . ?
F6A C6A C1 111.6(7) . . ?
F6A C6A C5A 126.3(9) . . ?
C3A C2A C1 121.0(14) . . ?
F2A C2A C1 128.7(10) . . ?
F2A C2A C3A 110.1(11) . . ?
C4A C3A C2A 116.8(13) . . ?
F3A C3A C2A 125.0(11) . . ?
F3A C3A C4A 118.0(11) . . ?
C5A C4A C3A 122.5(11) . . ?
F4A C4A C3A 122.4(12) . . ?
F4A C4A C5A 114.9(10) . . ?
C4A C5A C6A 119.6(9) . . ?
F5A C5A C6A 113.7(9) . . ?
F5A C5A C4A 126.7(9) . . ?

loop_
_geom_bond_atom_site_label_1
_geom_bond_atom_site_label_2
_geom_bond_distance
_geom_bond_site_symmetry_2
_geom_bond_publ_flag
Te1 F1 1.8891(15) 3_666 ?
Te1 F1 1.8891(15) . ?
Te1 C1 2.136(2) . ?
Te1 C1 2.136(2) 3_666 ?
Te1 O1 1.8819(19) 3_666 ?
Te1 O1 1.8819(19) . ?
F6 C6 1.367(5) . ?
F2 C2 1.253(7) . ?
F3 C3 1.290(5) . ?
F5 C5 1.392(5) . ?
C1 C6 1.3900 . ?
C1 C2 1.3900 . ?
C1 C6A 1.338(11) . ?
C1 C2A 1.440(14) . ?
C6 C5 1.3900 . ?
C5 C4 1.3900 . ?
C4 C3 1.3900 . ?
C4 F4 1.361(4) . ?
C3 C2 1.3900 . ?
O1 H1 0.8709 . ?
C6A C5A 1.360(12) . ?
C6A F6A 1.285(11) . ?
C2A C3A 1.393(16) . ?
C2A F2A 1.39(2) . ?
C3A C4A 1.368(15) . ?
C3A F3A 1.354(13) . ?
C4A C5A 1.372(12) . ?
C4A F4A 1.345(12) . ?
C5A F5A 1.296(11) . ?

loop_
_geom_torsion_atom_site_label_1
_geom_torsion_atom_site_label_2
_geom_torsion_atom_site_label_3
_geom_torsion_atom_site_label_4
_geom_torsion
_geom_torsion_site_symmetry_1
_geom_torsion_site_symmetry_2
_geom_torsion_site_symmetry_3
_geom_torsion_site_symmetry_4
_geom_torsion_publ_flag
Te1 C1 C6 F6 3.1(4) . . . . ?
Te1 C1 C6 F6 3.1(4) 3_666 . . . ?
Te1 C1 C6 C5 -176.43(11) . . . . ?
Te1 C1 C6 C5 -176.43(11) 3_666 . . . ?
Te1 C1 C2 F2 -3.8(4) . . . . ?
Te1 C1 C2 F2 -3.8(4) 3_666 . . . ?
Te1 C1 C2 C3 176.09(10) . . . . ?
Te1 C1 C2 C3 176.09(10) 3_666 . . . ?
Te1 C1 C6A C5A -178.4(8) 3_666 . . . ?
Te1 C1 C6A C5A -178.4(8) . . . . ?
Te1 C1 C6A F6A 2.4(5) 3_666 . . . ?
Te1 C1 C6A F6A 2.4(5) . . . . ?
Te1 C1 C2A C3A 179.4(8) . . . . ?
Te1 C1 C2A C3A 179.4(8) 3_666 . . . ?
Te1 C1 C2A F2A -6.7(5) 3_666 . . . ?
Te1 C1 C2A F2A -6.7(5) . . . . ?
F6 C6 C1 C2 179.5(3) . . . . ?
F6 C6 C1 C6A -152.2(15) . . . . ?
F6 C6 C1 C2A 169.6(10) . . . . ?
F6 C6 C5 F5 -1.6(5) . . . . ?
F6 C6 C5 C4 -179.6(3) . . . . ?
F2 C2 C1 C6 -179.9(4) . . . . ?
F2 C2 C1 C6A 171.2(8) . . . . ?
F2 C2 C1 C2A -28(2) . . . . ?
F2 C2 C3 F3 0.4(7) . . . . ?
F2 C2 C3 C4 179.9(4) . . . . ?
F3 C3 C4 C5 179.5(3) . . . . ?
F3 C3 C4 F4 -3.3(7) . . . . ?
F3 C3 C2 C1 -179.5(3) . . . . ?
F5 C5 C6 C1 178.0(3) . . . . ?
F5 C5 C4 C3 -178.0(3) . . . . ?
F5 C5 C4 F4 4.7(5) . . . . ?
C1 C6 C5 C4 -0.0(5) . . . . ?
C1 C2 C3 C4 0.0(4) . . . . ?
C1 C6A C5A C4A -3.0(13) . . . . ?
C1 C6A C5A F5A 178.0(9) . . . . ?
C1 C2A C3A C4A 1.2(14) . . . . ?
C1 C2A C3A F3A 176.5(9) . . . . ?
C6 C5 C4 C3 0.0(4) . . . . ?
C6 C5 C4 F4 -177.2(3) . . . . ?
C5 C4 C3 C2 -0.0(3) . . . . ?
C6A C5A C4A C3A 3.9(12) . . . . ?
C6A C5A C4A F4A -179.9(9) . . . . ?
C2A C3A C4A C5A -3.0(14) . . . . ?
C2A C3A C4A F4A -178.9(11) . . . . ?
C3A C4A C5A F5A -177.1(12) . . . . ?

loop_
_restr_equal_distance_atom_site_label_1
_restr_equal_distance_atom_site_label_2
_restr_equal_distance_site_symmetry_2
_restr_equal_distance_class_id
F6 C1 1 7
F6 C6 1 16
F6 C5 1 21
F2 C1 1 8
F2 C3 1 9
F2 C2 1 1
F3 C4 1 10
F3 C3 1 2
F3 C2 1 11
F5 C6 1 22
F5 C5 1 17
F5 C4 1 12
C1 C6 1 18
C1 C5 1 23
C1 C3 1 13
C1 C2 1 3
C1 C6A 1 18
C1 C2A 1 3
C1 C3A 1 13
C1 C5A 1 23
C6 C5 1 19
C6 C4 1 24
C5 C4 1 20
C5 C3 1 25
C5 F4 1 26
C4 C3 1 4
C4 C2 1 14
C4 F4 1 5
C3 C2 1 6
C3 F4 1 15
C6A C4A 1 24
C6A C5A 1 19
C3A C2A 1 6
C3A F4A 1 15
C4A C2A 1 14
C4A C3A 1 4
C4A F4A 1 5
C5A C3A 1 25
C5A C4A 1 20
C5A F4A 1 26
F6A C1 1 7
F6A C6A 1 16
F6A C5A 1 21
F5A C6A 1 22
F5A C4A 1 12
F5A C5A 1 17
F3A C2A 1 11
F3A C3A 1 2
F3A C4A 1 10
F2A C1 1 8
F2A C2A 1 1
F2A C3A 1 9

loop_
_restr_equal_distance_class_class_id
_restr_equal_distance_class_target_weight_param
_restr_equal_distance_class_average
_restr_equal_distance_class_esd
_restr_equal_distance_class_diff_max
1 0.0200 1.3223 0.0695 0.0695
2 0.0200 1.3218 0.0319 0.0319
3 0.0200 1.4148 0.0248 0.0248
4 0.0200 1.3790 0.0110 0.0110
5 0.0200 1.3530 0.0082 0.0082
6 0.0200 1.3915 0.0015 0.0015
7 0.0400 2.3199 0.1500 0.1500
8 0.0400 2.4235 0.1289 0.1289
9 0.0400 2.2839 0.0011 0.0011
10 0.0400 2.3291 0.0034 0.0034
11 0.0400 2.3770 0.0599 0.0599
12 0.0400 2.3817 0.0028 0.0028
13 0.0400 2.4364 0.0288 0.0288
14 0.0400 2.3798 0.0278 0.0278
15 0.0400 2.3789 0.0012 0.0012
16 0.0200 1.3260 0.0406 0.0406
17 0.0200 1.3437 0.0480 0.0480
18 0.0200 1.3642 0.0258 0.0258
19 0.0200 1.3752 0.0148 0.0148
20 0.0200 1.3810 0.0090 0.0090
21 0.0400 2.3279 0.0329 0.0329
22 0.0400 2.3306 0.1071 0.1071
23 0.0400 2.3846 0.0230 0.0230
24 0.0400 2.3847 0.0229 0.0229
25 0.0400 2.4051 0.0025 0.0025
26 0.0400 2.3373 0.0471 0.0471

loop_
_restr_U_iso_atom_site_label
_restr_U_iso_weight_param
C6A 0.0050
C5A 0.0050

loop_
_restr_U_similar_atom_site_label_1
_restr_U_similar_atom_site_label_2
_restr_U_similar_weight_param
C1 C6A 0.0400
C1 C6A 0.0400
C1 C2A 0.0400
C1 C2A 0.0400
C6A C5A 0.0400
C2A C3A 0.0400
C2A C3A 0.0400
C3A C4A 0.0400
C3A C4A 0.0400
C4A C5A 0.0400

loop_
_smtbx_masks_void_nr
_smtbx_masks_void_average_x
_smtbx_masks_void_average_y
_smtbx_masks_void_average_z
_smtbx_masks_void_volume
_smtbx_masks_void_count_electrons
_smtbx_masks_void_content
1 0.000 0.498 0.750 54.8 28.7 '0.8 acetone'
2 0.000 0.502 0.250 54.8 28.7 '0.8 acetone'
3 0.500 0.002 0.250 54.8 28.7 '0.8 acetone'
4 0.500 -0.002 0.750 54.8 28.7 '0.8 acetone'
